data_7215497
loop_
_publ_author_name
'Bulimestru, Ion'
'Mentr\'e, Olivier'
'Tancret, Nathalie'
'Rolle, Aur\'elie'
'Djelal, Nora'
'Burylo, Laurence'
'Cornei, Nicoleta'
'Popa, Nelea'
'Gulea, Aurelian'

_publ_section_title
;
 Heterobimetallic Ba--Co aminopolycarboxylate complexes as precursors for
 BaCoO3-\d oxides; towards a one-stage-deposition of cobaltite films
;
_journal_issue 47
_journal_name_full 'Journal of Materials Chemistry'
_journal_page_first 10724
_journal_paper_doi 10.1039/c0jm01012j
_journal_volume 20
_journal_year 2010
_chemical_formula_sum 'C8 H13 Ba Co N O10'
_chemical_formula_weight 479.46
_chemical_name_common BaCo(nta)CH3COO-2H2O
_chemical_name_systematic
;
?
;
_space_group_IT_number 2
_symmetry_cell_setting triclinic
_symmetry_space_group_name_Hall '-P 1'
_symmetry_space_group_name_H-M 'P -1'
_atom_sites_solution_hydrogens geom
_atom_sites_solution_primary direct
_atom_sites_solution_secondary difmap
_audit_creation_method SHELXL-97
_cell_angle_alpha 64.9820(10)
_cell_angle_beta 60.7790(10)
_cell_angle_gamma 64.6230(10)
_cell_formula_units_Z 2
_cell_length_a 9.5979(3)
_cell_length_b 9.6686(3)
_cell_length_c 9.7505(3)
_cell_measurement_reflns_used 9562
_cell_measurement_temperature 296(2)
_cell_measurement_theta_max 38.667
_cell_measurement_theta_min 2.422
_cell_volume 686.79(4)
_computing_cell_refinement 'Bruker X8/SAINT'
_computing_data_collection 'Bruker X8'
_computing_data_reduction 'Bruker X8/SAINT'
_computing_structure_refinement 'SHELXL-97 (Sheldrick, 1997)'
_computing_structure_solution 'SHELXS-97 (Sheldrick, 1990)'
_diffrn_ambient_temperature 296(2)
_diffrn_measured_fraction_theta_full 0.933
_diffrn_measured_fraction_theta_max 0.933
_diffrn_measurement_device_type 'CCD area detector'
_diffrn_measurement_method 'phi and omega scans'
_diffrn_radiation_monochromator graphite
_diffrn_radiation_source 'fine-focus sealed tube'
_diffrn_radiation_type MoK\a
_diffrn_radiation_wavelength 0.71073
_diffrn_reflns_av_R_equivalents 0.0330
_diffrn_reflns_av_sigmaI/netI 0.0154
_diffrn_reflns_limit_h_max 16
_diffrn_reflns_limit_h_min -17
_diffrn_reflns_limit_k_max 16
_diffrn_reflns_limit_k_min -17
_diffrn_reflns_limit_l_max 17
_diffrn_reflns_limit_l_min -17
_diffrn_reflns_number 75961
_diffrn_reflns_theta_full 39.71
_diffrn_reflns_theta_max 39.71
_diffrn_reflns_theta_min 2.42
_exptl_absorpt_coefficient_mu 4.107
_exptl_absorpt_correction_T_max 0.7755
_exptl_absorpt_correction_T_min 0.6010
_exptl_absorpt_correction_type multi-scan
_exptl_absorpt_process_details 'empirical (SADABS)'
_exptl_crystal_colour blue
_exptl_crystal_density_diffrn 2.319
_exptl_crystal_density_method 'not measured'
_exptl_crystal_description parallepipedic
_exptl_crystal_F_000 462
_exptl_crystal_size_max 0.24
_exptl_crystal_size_mid 0.12
_exptl_crystal_size_min 0.08
_refine_diff_density_max 1.465
_refine_diff_density_min -1.486
_refine_diff_density_rms 0.131
_refine_ls_extinction_coef 0.0278(7)
_refine_ls_extinction_expression Fc^*^=kFc[1+0.001xFc^2^\l^3^/sin(2\q)]^-1/4^
_refine_ls_extinction_method SHELXL
_refine_ls_goodness_of_fit_ref 0.961
_refine_ls_hydrogen_treatment mixed
_refine_ls_matrix_type full
_refine_ls_number_parameters 207
_refine_ls_number_reflns 7818
_refine_ls_number_restraints 4
_refine_ls_restrained_S_all 0.961
_refine_ls_R_factor_all 0.0215
_refine_ls_R_factor_gt 0.0188
_refine_ls_shift/su_max 0.003
_refine_ls_shift/su_mean 0.000
_refine_ls_structure_factor_coef Fsqd
_refine_ls_weighting_details 'calc w=1/[\s^2^(Fo^2^)+(0.0341P)^2^+0.2645P] where P=(Fo^2^+2Fc^2^)/3'
_refine_ls_weighting_scheme calc
_refine_ls_wR_factor_gt 0.0520
_refine_ls_wR_factor_ref 0.0536
_reflns_number_gt 7211
_reflns_number_total 7818
_reflns_threshold_expression >2sigma(I)
_cod_data_source_file c0jm01012j.txt
_cod_data_source_block ionlo15
_cod_original_sg_symbol_H-M P-1
_cod_database_code 7215497

loop_
_symmetry_equiv_pos_as_xyz
'x, y, z'
'-x, -y, -z'

loop_
_atom_site_label
_atom_site_type_symbol
_atom_site_fract_x
_atom_site_fract_y
_atom_site_fract_z
_atom_site_U_iso_or_equiv
_atom_site_adp_type
_atom_site_occupancy
_atom_site_symmetry_multiplicity
_atom_site_calc_flag
_atom_site_refinement_flags
Ba1 Ba 0.750370(7) 0.656866(7) 0.506864(8) 0.01974(3) Uani 1 1 d .
Co2 Co 0.309453(18) 0.587420(18) 0.770467(18) 0.01763(3) Uani 1 1 d .
N1 N 0.07530(12) 0.78499(12) 0.80628(12) 0.02058(15) Uani 1 1 d .
C1 C -0.01776(16) 0.7569(2) 0.98390(17) 0.0313(3) Uani 1 1 d .
H1A H -0.0944 0.6976 1.0183 0.038 Uiso 1 1 calc R
H1B H -0.0825 0.8582 1.0094 0.038 Uiso 1 1 calc R
C2 C 0.09743(19) 0.6655(2) 1.07691(16) 0.0309(3) Uani 1 1 d .
O1 O 0.19496(12) 0.54008(11) 0.67463(14) 0.02706(18) Uani 1 1 d .
O2 O 1.04534(18) 0.6686(2) 0.21979(14) 0.0473(3) Uani 1 1 d .
C3 C 0.13412(16) 0.92681(15) 0.73656(18) 0.0286(2) Uani 1 1 d .
H3A H 0.1509 0.9422 0.8189 0.034 Uiso 1 1 calc R
H3B H 0.0497 1.0195 0.7051 0.034 Uiso 1 1 calc R
C4 C 0.29629(13) 0.91214(13) 0.58797(14) 0.01982(16) Uani 1 1 d .
O3 O 0.39464(10) 0.77244(10) 0.58933(11) 0.02369(15) Uani 1 1 d .
O4 O 0.32660(13) 1.03432(11) 0.47841(12) 0.02884(18) Uani 1 1 d .
C5 C -0.01308(17) 0.78524(17) 0.7182(2) 0.0318(3) Uani 1 1 d .
H5A H -0.0206 0.8840 0.6324 0.038 Uiso 1 1 calc R
H5B H -0.1255 0.7813 0.7932 0.038 Uiso 1 1 calc R
C6 C 0.07062(14) 0.64729(14) 0.64318(15) 0.02102(17) Uani 1 1 d .
O5 O 0.01461(13) 0.64469(13) 0.55329(14) 0.0310(2) Uani 1 1 d .
O6 O 0.24213(17) 0.58512(17) 1.00215(14) 0.0417(3) Uani 1 1 d .
C7 C 0.6865(2) 0.16860(19) 0.7874(3) 0.0450(4) Uani 1 1 d .
H7A H 0.7700 0.1999 0.7853 0.068 Uiso 1 1 calc R
H7B H 0.7271 0.1373 0.6902 0.068 Uiso 1 1 calc R
H7C H 0.6612 0.0808 0.8814 0.068 Uiso 1 1 calc R
C8 C 0.53194(15) 0.30600(14) 0.79531(16) 0.02452(19) Uani 1 1 d .
O7 O 0.54769(13) 0.44514(11) 0.71484(14) 0.03030(19) Uani 1 1 d .
O8 O 0.39192(15) 0.28356(16) 0.87910(17) 0.0408(3) Uani 1 1 d .
OW1 O 0.5920(2) 0.68093(19) 0.82064(16) 0.0495(3) Uani 1 1 d D
HW1A H 0.638(3) 0.597(2) 0.877(3) 0.050 Uiso 1 1 d D
HW1B H 0.595(3) 0.750(2) 0.848(3) 0.050 Uiso 1 1 d D
OW2 O 0.64175(15) 0.90951(18) 0.25053(15) 0.0389(2) Uani 1 1 d D
HW2A H 0.637(3) 0.863(3) 0.196(3) 0.050 Uiso 1 1 d D
HW2B H 0.5485(19) 0.959(3) 0.306(3) 0.050 Uiso 1 1 d D

loop_
_atom_site_aniso_label
_atom_site_aniso_U_11
_atom_site_aniso_U_22
_atom_site_aniso_U_33
_atom_site_aniso_U_23
_atom_site_aniso_U_13
_atom_site_aniso_U_12
Ba1 0.01432(3) 0.02093(4) 0.02516(4) -0.01277(2) -0.00375(2) -0.00386(2)
Co2 0.01471(6) 0.01847(6) 0.01829(6) -0.00548(5) -0.00506(4) -0.00428(4)
N1 0.0159(3) 0.0236(4) 0.0236(4) -0.0127(3) -0.0029(3) -0.0058(3)
C1 0.0207(5) 0.0428(7) 0.0265(5) -0.0169(5) 0.0035(4) -0.0128(5)
C2 0.0324(6) 0.0432(7) 0.0200(5) -0.0129(5) 0.0001(4) -0.0205(5)
O1 0.0251(4) 0.0237(4) 0.0419(5) -0.0188(4) -0.0200(4) 0.0035(3)
O2 0.0471(7) 0.0831(10) 0.0221(4) -0.0240(6) 0.0044(4) -0.0379(7)
C3 0.0218(5) 0.0228(5) 0.0349(6) -0.0161(4) 0.0011(4) -0.0065(4)
C4 0.0172(4) 0.0180(4) 0.0231(4) -0.0072(3) -0.0062(3) -0.0041(3)
O3 0.0155(3) 0.0176(3) 0.0263(4) -0.0042(3) -0.0027(3) -0.0024(2)
O4 0.0321(5) 0.0175(3) 0.0284(4) -0.0038(3) -0.0071(3) -0.0071(3)
C5 0.0248(5) 0.0306(6) 0.0487(8) -0.0245(6) -0.0209(5) 0.0068(4)
C6 0.0191(4) 0.0210(4) 0.0266(5) -0.0105(4) -0.0099(4) -0.0031(3)
O5 0.0297(4) 0.0361(5) 0.0386(5) -0.0179(4) -0.0208(4) -0.0018(4)
O6 0.0407(6) 0.0522(7) 0.0249(4) -0.0165(5) -0.0147(4) 0.0022(5)
C7 0.0296(7) 0.0245(6) 0.0692(12) -0.0111(7) -0.0220(7) 0.0049(5)
C8 0.0206(4) 0.0203(4) 0.0317(5) -0.0090(4) -0.0109(4) -0.0016(3)
O7 0.0230(4) 0.0191(4) 0.0427(5) -0.0071(4) -0.0119(4) -0.0025(3)
O8 0.0252(5) 0.0401(6) 0.0507(7) -0.0157(5) -0.0038(4) -0.0128(4)
OW1 0.0716(10) 0.0466(7) 0.0282(5) -0.0071(5) -0.0230(6) -0.0126(7)
OW2 0.0296(5) 0.0559(7) 0.0349(5) -0.0228(5) -0.0010(4) -0.0178(5)

loop_
_atom_type_symbol
_atom_type_description
_atom_type_scat_dispersion_real
_atom_type_scat_dispersion_imag
_atom_type_scat_source
C C 0.0033 0.0016 'International Tables Vol C Tables 4.2.6.8 and 6.1.1.4'
H H 0.0000 0.0000 'International Tables Vol C Tables 4.2.6.8 and 6.1.1.4'
N N 0.0061 0.0033 'International Tables Vol C Tables 4.2.6.8 and 6.1.1.4'
O O 0.0106 0.0060 'International Tables Vol C Tables 4.2.6.8 and 6.1.1.4'
Co Co 0.3494 0.9721 'International Tables Vol C Tables 4.2.6.8 and 6.1.1.4'
Ba Ba -0.3244 2.2819 'International Tables Vol C Tables 4.2.6.8 and 6.1.1.4'

loop_
_geom_angle_atom_site_label_1
_geom_angle_atom_site_label_2
_geom_angle_atom_site_label_3
_geom_angle
_geom_angle_site_symmetry_1
_geom_angle_site_symmetry_3
O5 Ba1 OW1 80.95(5) 1_655 .
O5 Ba1 O4 77.16(3) 1_655 2_676
OW1 Ba1 O4 67.72(4) . 2_676
O5 Ba1 O1 118.31(3) 1_655 2_666
OW1 Ba1 O1 139.22(4) . 2_666
O4 Ba1 O1 147.43(3) 2_676 2_666
O5 Ba1 O2 65.75(4) 1_655 .
OW1 Ba1 O2 145.84(5) . .
O4 Ba1 O2 96.38(4) 2_676 .
O1 Ba1 O2 68.76(4) 2_666 .
O5 Ba1 O7 123.59(3) 1_655 .
OW1 Ba1 O7 67.67(4) . .
O4 Ba1 O7 125.63(3) 2_676 .
O1 Ba1 O7 71.98(3) 2_666 .
O2 Ba1 O7 137.66(4) . .
O5 Ba1 O3 146.95(3) 1_655 .
OW1 Ba1 O3 70.27(4) . .
O4 Ba1 O3 77.13(3) 2_676 .
O1 Ba1 O3 94.40(3) 2_666 .
O2 Ba1 O3 137.79(4) . .
O7 Ba1 O3 59.66(3) . .
O5 Ba1 O5 77.21(3) 1_655 2_666
OW1 Ba1 O5 118.57(4) . 2_666
O4 Ba1 O5 152.05(3) 2_676 2_666
O1 Ba1 O5 45.25(3) 2_666 2_666
O2 Ba1 O5 62.72(4) . 2_666
O7 Ba1 O5 78.59(3) . 2_666
O3 Ba1 O5 130.78(3) . 2_666
O5 Ba1 OW2 120.87(4) 1_655 .
OW1 Ba1 OW2 119.91(4) . .
O4 Ba1 OW2 65.26(3) 2_676 .
O1 Ba1 OW2 82.60(3) 2_666 .
O2 Ba1 OW2 74.70(4) . .
O7 Ba1 OW2 115.37(3) . .
O3 Ba1 OW2 64.63(3) . .
O5 Ba1 OW2 120.66(3) 2_666 .
O5 Ba1 C6 97.52(3) 1_655 2_666
OW1 Ba1 C6 132.21(4) . 2_666
O4 Ba1 C6 158.90(3) 2_676 2_666
O1 Ba1 C6 22.86(3) 2_666 2_666
O2 Ba1 C6 63.22(4) . 2_666
O7 Ba1 C6 74.44(3) . 2_666
O3 Ba1 C6 113.69(3) . 2_666
O5 Ba1 C6 22.39(3) 2_666 2_666
OW2 Ba1 C6 101.92(3) . 2_666
O5 Ba1 Co2 138.52(2) 1_655 .
OW1 Ba1 Co2 60.26(4) . .
O4 Ba1 Co2 99.08(2) 2_676 .
O1 Ba1 Co2 87.13(2) 2_666 .
O2 Ba1 Co2 153.83(3) . .
O7 Ba1 Co2 30.102(19) . .
O3 Ba1 Co2 30.406(17) . .
O5 Ba1 Co2 107.48(2) 2_666 .
OW2 Ba1 Co2 92.83(2) . .
C6 Ba1 Co2 98.21(2) 2_666 .
O5 Ba1 Ba1 40.01(2) 1_655 2_766
OW1 Ba1 Ba1 102.58(4) . 2_766
O4 Ba1 Ba1 116.40(2) 2_676 2_766
O1 Ba1 Ba1 80.201(18) 2_666 2_766
O2 Ba1 Ba1 56.17(4) . 2_766
O7 Ba1 Ba1 102.27(2) . 2_766
O3 Ba1 Ba1 161.852(17) . 2_766
O5 Ba1 Ba1 37.196(19) 2_666 2_766
OW2 Ba1 Ba1 130.87(2) . 2_766
C6 Ba1 Ba1 58.094(19) 2_666 2_766
Co2 Ba1 Ba1 131.490(4) . 2_766
O6 Co2 O1 129.62(6) . .
O6 Co2 O7 103.10(5) . .
O1 Co2 O7 108.14(4) . .
O6 Co2 O3 117.15(6) . .
O1 Co2 O3 102.04(4) . .
O7 Co2 O3 89.08(4) . .
O6 Co2 N1 78.10(4) . .
O1 Co2 N1 79.41(4) . .
O7 Co2 N1 167.56(4) . .
O3 Co2 N1 79.53(4) . .
O6 Co2 Ba1 109.53(4) . .
O1 Co2 Ba1 120.55(3) . .
O7 Co2 Ba1 44.69(3) . .
O3 Co2 Ba1 45.86(2) . .
N1 Co2 Ba1 123.04(3) . .
C3 N1 C5 112.95(12) . .
C3 N1 C1 111.33(10) . .
C5 N1 C1 113.81(11) . .
C3 N1 Co2 103.27(7) . .
C5 N1 Co2 108.15(7) . .
C1 N1 Co2 106.51(8) . .
N1 C1 C2 111.60(10) . .
N1 C1 H1A 109.3 . .
C2 C1 H1A 109.3 . .
N1 C1 H1B 109.3 . .
C2 C1 H1B 109.3 . .
H1A C1 H1B 108.0 . .
O2 C2 O6 124.40(16) 1_456 .
O2 C2 C1 119.03(15) 1_456 .
O6 C2 C1 116.53(11) . .
C6 O1 Co2 118.50(7) . .
C6 O1 Ba1 96.75(7) . 2_666
Co2 O1 Ba1 142.14(4) . 2_666
C2 O2 Ba1 138.85(11) 1_654 .
N1 C3 C4 111.85(9) . .
N1 C3 H3A 109.2 . .
C4 C3 H3A 109.2 . .
N1 C3 H3B 109.2 . .
C4 C3 H3B 109.2 . .
H3A C3 H3B 107.9 . .
O4 C4 O3 124.64(11) . .
O4 C4 C3 119.26(10) . .
O3 C4 C3 116.06(10) . .
C4 O3 Co2 117.71(7) . .
C4 O3 Ba1 130.65(7) . .
Co2 O3 Ba1 103.74(3) . .
C4 O4 Ba1 131.01(8) . 2_676
N1 C5 C6 113.23(10) . .
N1 C5 H5A 108.9 . .
C6 C5 H5A 108.9 . .
N1 C5 H5B 108.9 . .
C6 C5 H5B 108.9 . .
H5A C5 H5B 107.7 . .
O5 C6 O1 123.25(11) . .
O5 C6 C5 118.25(11) . .
O1 C6 C5 118.50(10) . .
O5 C6 Ba1 62.88(7) . 2_666
O1 C6 Ba1 60.39(6) . 2_666
C5 C6 Ba1 178.22(9) . 2_666
C6 O5 Ba1 149.24(9) . 1_455
C6 O5 Ba1 94.72(7) . 2_666
Ba1 O5 Ba1 102.79(3) 1_455 2_666
C2 O6 Co2 120.31(10) . .
C8 C7 H7A 109.5 . .
C8 C7 H7B 109.5 . .
H7A C7 H7B 109.5 . .
C8 C7 H7C 109.5 . .
H7A C7 H7C 109.5 . .
H7B C7 H7C 109.5 . .
O8 C8 O7 120.95(12) . .
O8 C8 C7 120.57(14) . .
O7 C8 C7 118.48(13) . .
C8 O7 Co2 103.84(8) . .
C8 O7 Ba1 150.86(8) . .
Co2 O7 Ba1 105.21(4) . .
Ba1 OW1 HW1A 106.2(19) . .
Ba1 OW1 HW1B 123.0(19) . .
HW1A OW1 HW1B 101(3) . .
Ba1 OW2 HW2A 105.9(19) . .
Ba1 OW2 HW2B 100.9(19) . .
HW2A OW2 HW2B 114(3) . .

loop_
_geom_bond_atom_site_label_1
_geom_bond_atom_site_label_2
_geom_bond_distance
_geom_bond_site_symmetry_2
Ba1 O5 2.7333(10) 1_655
Ba1 OW1 2.7356(13) .
Ba1 O4 2.8018(10) 2_676
Ba1 O1 2.8496(9) 2_666
Ba1 O2 2.8518(12) .
Ba1 O7 2.8527(10) .
Ba1 O3 2.8917(9) .
Ba1 O5 2.9070(11) 2_666
Ba1 OW2 2.9152(15) .
Ba1 C6 3.2549(11) 2_666
Ba1 Co2 3.9143(2) .
Ba1 Ba1 4.40898(18) 2_766
Co2 O6 2.0164(11) .
Co2 O1 2.0213(9) .
Co2 O7 2.0345(10) .
Co2 O3 2.0395(9) .
Co2 N1 2.2226(10) .
N1 C3 1.4702(16) .
N1 C5 1.4714(17) .
N1 C1 1.4733(16) .
C1 C2 1.513(2) .
C1 H1A 0.9700 .
C1 H1B 0.9700 .
C2 O2 1.2386(16) 1_456
C2 O6 1.2767(19) .
O1 C6 1.2732(14) .
O1 Ba1 2.8496(9) 2_666
O2 C2 1.2386(16) 1_654
C3 C4 1.5247(16) .
C3 H3A 0.9700 .
C3 H3B 0.9700 .
C4 O4 1.2430(14) .
C4 O3 1.2727(13) .
O4 Ba1 2.8018(10) 2_676
C5 C6 1.5140(17) .
C5 H5A 0.9700 .
C5 H5B 0.9700 .
C6 O5 1.2443(14) .
C6 Ba1 3.2549(11) 2_666
O5 Ba1 2.7333(10) 1_455
O5 Ba1 2.9070(11) 2_666
C7 C8 1.5024(19) .
C7 H7A 0.9600 .
C7 H7B 0.9600 .
C7 H7C 0.9600 .
C8 O8 1.2445(17) .
C8 O7 1.2704(16) .
OW1 HW1A 0.840(10) .
OW1 HW1B 0.830(10) .
OW2 HW2A 0.853(10) .
OW2 HW2B 0.841(10) .
